data_2012817
loop_
_publ_author_name
'Andreasen, Lars V.'
'Hazell, Alan'
'Wernberg, Ole'

_publ_section_title
;[Bis(2-diphenylphosphinoethyl)
 sulfide-\k^3^<i>P</i>,<i>S</i>,<i>P</i>'](triphenylphosphine-\k<i>P</i>)platinum(II)
 diperchlorate acetone solvate
;
_journal_issue 7
_journal_name_full 'Acta Crystallographica Section C'
_journal_page_first m385
_journal_page_last m387
_journal_paper_doi 10.1107/S0108270102009186
_journal_volume 58
_journal_year 2002
_chemical_formula_iupac '[Pt (C28 H28 P2 S) (C18 H15 P)] (Cl O4)2 , C3 H6 O'
_chemical_formula_moiety 'C46 H43 P3 Pt S 2+ , 2Cl O4 - , C3 H6 O'
_chemical_formula_sum 'C49 H49 Cl2 O9 P3 Pt S'
_chemical_formula_weight 1172.84
_chemical_name_systematic
;
[Bis(2-diphenylphosphinoethyl) sulfide-\k^3^P,S,P'](triphenylphosphine-
\kP)platinum(II) diperchlorate acetone solvate
;
_space_group_IT_number 62
_symmetry_cell_setting orthorhombic
_symmetry_space_group_name_Hall '-P 2ac 2n'
_symmetry_space_group_name_H-M 'P n m a'
_atom_type_scat_source IntTabIV
_cell_angle_alpha 90
_cell_angle_beta 90
_cell_angle_gamma 90
_cell_formula_units_Z 4
_cell_length_a 15.698(3)
_cell_length_b 15.337(3)
_cell_length_c 19.957(4)
_cell_measurement_reflns_used 8192
_cell_measurement_temperature 120
_cell_measurement_theta_max 30.4
_cell_measurement_theta_min 2.0
_cell_volume 4804.9(16)
_computing_cell_refinement 'SAINT (Siemens, 1995)'
_computing_data_collection 'SMART (Siemens, 1995)'
_computing_data_reduction SAINT
_computing_molecular_graphics 'ORTEPIII (Burnett & Johnson, 1996) and KRYSTAL'
_computing_publication_material KRYSTAL
_computing_structure_refinement 'modified ORFLS (Busing et al., 1962) and KRYSTAL'
_computing_structure_solution 'SIR97 (Altomare et al., 1996) and KRYSTAL (Hazell, 1995)'
_diffrn_ambient_temperature 120
_diffrn_measured_fraction_theta_full 1.00
_diffrn_measured_fraction_theta_max 1.00
_diffrn_measurement_device 'Siemens SMART CCD area-detector'
_diffrn_measurement_method '\w rotation scans with narrow frames'
_diffrn_radiation_monochromator graphite
_diffrn_radiation_source 'X-ray tube'
_diffrn_radiation_type 'Mo K\a'
_diffrn_radiation_wavelength 0.71073
_diffrn_reflns_av_R_equivalents 0.054
_diffrn_reflns_limit_h_max 21
_diffrn_reflns_limit_h_min -16
_diffrn_reflns_limit_k_max 22
_diffrn_reflns_limit_k_min -22
_diffrn_reflns_limit_l_max 24
_diffrn_reflns_limit_l_min -27
_diffrn_reflns_number 41330
_diffrn_reflns_reduction_process 0
_diffrn_reflns_theta_full 30
_diffrn_reflns_theta_max 30.5
_diffrn_reflns_theta_min 2.0
_diffrn_standards_decay_% 0
_exptl_absorpt_coefficient_mu 3.230
_exptl_absorpt_correction_T_max 0.594
_exptl_absorpt_correction_T_min 0.448
_exptl_absorpt_correction_type integration
_exptl_absorpt_process_details 'XPREP (Siemens, 1995)'
_exptl_crystal_colour colourless
_exptl_crystal_density_diffrn 1.621
_exptl_crystal_density_meas ?
_exptl_crystal_density_method 'not measured'
_exptl_crystal_description octahedron
_exptl_crystal_F_000 2352
_exptl_crystal_size_max 0.26
_exptl_crystal_size_mid 0.24
_exptl_crystal_size_min 0.24
_refine_diff_density_max 1.3(2)
_refine_diff_density_min -1.5(2)
_refine_ls_extinction_coef 88(9)
_refine_ls_extinction_method 'B-C type 1 Lorentzian isotropic (Becker & Coppens, 1974)'
_refine_ls_goodness_of_fit_ref 0.992
_refine_ls_hydrogen_treatment constr
_refine_ls_matrix_type full
_refine_ls_number_constraints 0
_refine_ls_number_parameters 329
_refine_ls_number_reflns 5723
_refine_ls_number_restraints 0
_refine_ls_R_factor_gt 0.032
_refine_ls_shift/su_max <0.001
_refine_ls_shift/su_mean 0.000
_refine_ls_structure_factor_coef F
_refine_ls_weighting_details 'w = 1/{[\s~cs~(F^2^)+1.03F^2^]^1/2^-|F|}^2^'
_refine_ls_weighting_scheme calc
_refine_ls_wR_factor_ref 0.036
_reflns_number_gt 5723
_reflns_number_total 7613
_reflns_threshold_expression I>3\s(I)
_cod_data_source_file gg1116.cif
_cod_data_source_block I
_cod_depositor_comments
;
The following automatic conversions were performed:

'_atom_site_thermal_displace_type' tag value 'Uij' was replaced with
'Uani' value 42 times.

Automatic conversion script
Id: cif_fix_values 1646 2011-03-28 12:23:43Z adriana 

The following automatic conversions were performed:

'_exptl_crystal_density_meas' value 'not measured' was changed to '?'
- the value is perceived as not measured.

Automatic conversion script
Id: cif_fix_values 3008 2015-01-20 13:52:24Z robertas 
;
_cod_database_code 2012817
_cod_database_fobs_code 2012817

loop_
_symmetry_equiv_pos_as_xyz
+x,+y,+z
1/2-x,-y,1/2+z
-x,1/2+y,-z
1/2+x,1/2-y,1/2-z
-x,-y,-z
1/2+x,+y,1/2-z
+x,1/2-y,+z
1/2-x,1/2+y,1/2+z

loop_
_atom_site_aniso_label
_atom_site_aniso_U_11
_atom_site_aniso_U_22
_atom_site_aniso_U_33
_atom_site_aniso_U_12
_atom_site_aniso_U_13
_atom_site_aniso_U_23
Pt 0.01110(10) 0.01600(10) 0.01090(10) 0.0000 0.00060(10) 0.0000
S 0.0156(6) 0.0252(7) 0.0125(5) 0.0000 0.0012(4) 0.0000
P1 0.0100(5) 0.0122(6) 0.0119(5) 0.0000 0.0005(4) 0.0000
P2 0.0262(5) 0.0191(5) 0.0153(4) -0.0059(4) 0.0010(3) 0.0033(3)
C1A 0.029(4) 0.031(5) 0.018(4) -0.003(4) 0.011(3) 0.003(3)
C1B 0.020(4) 0.048(6) 0.023(4) -0.009(4) 0.006(3) -0.005(4)
C2 0.042(2) 0.036(2) 0.026(2) -0.018(2) 0.013(2) -0.002(2)
C11 0.013(2) 0.014(2) 0.018(2) 0.000 -0.002(2) 0.000
C12 0.019(2) 0.019(3) 0.026(3) 0.000 -0.002(2) 0.000
C13 0.016(3) 0.040(4) 0.040(4) 0.000 -0.008(2) 0.000
C14 0.032(3) 0.030(3) 0.031(3) 0.000 -0.019(3) 0.000
C15 0.038(3) 0.023(3) 0.021(3) 0.000 -0.013(2) 0.000
C16 0.023(3) 0.018(3) 0.017(2) 0.000 -0.003(2) 0.000
C21 0.0130(10) 0.014(2) 0.019(2) 0.0020(10) 0.0030(10) 0.0010(10)
C22 0.023(2) 0.024(2) 0.019(2) 0.005(2) -0.0010(10) -0.001(2)
C23 0.037(2) 0.020(2) 0.028(2) 0.006(2) 0.003(2) -0.005(2)
C24 0.024(2) 0.024(2) 0.032(2) 0.008(2) 0.007(2) 0.000(2)
C25 0.020(2) 0.023(2) 0.031(2) 0.003(2) -0.001(2) 0.005(2)
C26 0.016(2) 0.022(2) 0.022(2) 0.0000(10) -0.0010(10) 0.002(2)
C31 0.041(2) 0.025(2) 0.014(2) 0.001(2) -0.0020(10) 0.002(2)
C32 0.029(2) 0.032(2) 0.024(2) 0.009(2) 0.000(2) 0.007(2)
C33 0.030(2) 0.058(3) 0.033(2) 0.014(2) -0.002(2) 0.009(2)
C34 0.048(3) 0.058(4) 0.023(2) 0.027(3) 0.001(2) 0.012(2)
C35 0.070(3) 0.030(3) 0.022(2) 0.013(2) 0.003(2) 0.010(2)
C36 0.059(3) 0.026(2) 0.021(2) 0.001(2) -0.003(2) 0.005(2)
C41 0.029(2) 0.021(2) 0.020(2) -0.008(2) 0.0010(10) 0.002(2)
C42 0.028(2) 0.026(2) 0.022(2) -0.008(2) 0.002(2) 0.002(2)
C43 0.029(2) 0.044(3) 0.020(2) -0.014(2) 0.001(2) -0.001(2)
C44 0.038(2) 0.033(3) 0.024(2) -0.014(2) 0.006(2) -0.006(2)
C45 0.042(3) 0.029(2) 0.030(2) -0.002(2) 0.002(2) -0.004(2)
C46 0.034(2) 0.024(2) 0.026(2) -0.002(2) -0.003(2) 0.002(2)
Cl1 0.0175(6) 0.0410(9) 0.0318(8) 0.0000 -0.0017(5) 0.0000
Cl2 0.0253(7) 0.0395(9) 0.0173(6) 0.0000 0.0034(5) 0.0000
O1 0.026(2) 0.040(2) 0.083(3) -0.003(2) 0.001(2) 0.011(2)
O2 0.059(4) 0.145(8) 0.101(6) 0.000 -0.061(4) 0.000
O3 0.084(5) 0.071(5) 0.087(5) 0.000 0.052(4) 0.000
O4 0.031(2) 0.088(5) 0.040(3) 0.000 0.014(2) 0.000
O5 0.029(3) 0.327(14) 0.040(4) 0.000 -0.013(3) 0.000
O6 0.117(5) 0.047(3) 0.096(4) 0.018(3) 0.044(3) -0.022(3)
O7 0.034(2) 0.066(4) 0.033(2) 0.000 -0.020(2) 0.000
C3 0.032(3) 0.040(4) 0.016(3) 0.000 -0.005(2) 0.000
C4 0.057(3) 0.051(3) 0.035(2) -0.017(3) -0.008(2) 0.005(3)

loop_
_atom_site_label
_atom_site_fract_x
_atom_site_fract_y
_atom_site_fract_z
_atom_site_U_iso_or_equiv
_atom_site_thermal_displace_type
_atom_site_occupancy
_atom_site_type_symbol
Pt 0.319480(10) 0.25000 0.027810(10) 0.01270(10) Uani 1. Pt
S 0.36778(8) 0.25000 -0.08328(6) 0.0178(6) Uani 1. S
P1 0.26818(7) 0.25000 0.13518(6) 0.0114(6) Uani 1. P
P2 0.33400(6) 0.39869(7) 0.01321(5) 0.0202(5) Uani 1. P
C1A 0.4141(5) 0.3558(6) -0.1004(4) 0.026(4) Uani 0.50 C
C1B 0.4633(5) 0.3169(6) -0.0710(4) 0.030(4) Uani 0.50 C
C2 0.4331(3) 0.4059(3) -0.0353(2) 0.035(2) Uani 1. C
C11 0.3505(3) 0.2500 0.1982(2) 0.015(2) Uani 1. C
C12 0.4356(3) 0.2500 0.1782(3) 0.021(3) Uani 1. C
C13 0.5008(4) 0.2500 0.2257(3) 0.032(3) Uani 1. C
C14 0.4797(4) 0.2500 0.2935(3) 0.031(3) Uani 1. C
C15 0.3959(4) 0.2500 0.3135(3) 0.027(3) Uani 1. C
C16 0.3312(3) 0.2500 0.2663(2) 0.019(2) Uani 1. C
C21 0.2009(2) 0.3447(2) 0.1518(2) 0.015(2) Uani 1. C
C22 0.2140(2) 0.4011(3) 0.2053(2) 0.022(2) Uani 1. C
C23 0.1617(3) 0.4729(3) 0.2147(2) 0.028(2) Uani 1. C
C24 0.0961(3) 0.4900(3) 0.1698(2) 0.027(2) Uani 1. C
C25 0.0834(2) 0.4348(3) 0.1161(2) 0.025(2) Uani 1. C
C26 0.1352(2) 0.3626(3) 0.1066(2) 0.020(2) Uani 1. C
C31 0.2549(3) 0.4423(3) -0.0432(2) 0.027(2) Uani 1. C
C32 0.1854(3) 0.3925(3) -0.0631(2) 0.028(2) Uani 1. C
C33 0.1287(3) 0.4239(4) -0.1112(2) 0.041(3) Uani 1. C
C34 0.1423(3) 0.5049(4) -0.1391(2) 0.043(3) Uani 1. C
C35 0.2105(4) 0.5556(3) -0.1189(2) 0.041(3) Uani 1. C
C36 0.2668(3) 0.5242(3) -0.0715(2) 0.035(3) Uani 1. C
C41 0.3489(2) 0.4748(3) 0.0814(2) 0.023(2) Uani 1. C
C42 0.4181(3) 0.4610(3) 0.1250(2) 0.025(2) Uani 1. C
C43 0.4319(3) 0.5175(3) 0.1775(2) 0.031(2) Uani 1. C
C44 0.3787(3) 0.5882(3) 0.1874(2) 0.032(2) Uani 1. C
C45 0.3103(3) 0.6029(3) 0.1444(2) 0.034(2) Uani 1. C
C46 0.2957(3) 0.5456(3) 0.0915(2) 0.028(2) Uani 1. C
Cl1 0.63190(9) 0.25000 0.06144(8) 0.0301(8) Uani 1. Cl
Cl2 0.93226(9) 0.25000 -0.21850(7) 0.0274(7) Uani 1. Cl
O1 0.5796(2) 0.1738(2) 0.0657(2) 0.050(2) Uani 1. O
O2 0.6888(4) 0.2500 0.1167(4) 0.102(6) Uani 1. O
O3 0.6820(5) 0.2500 0.0029(4) 0.080(5) Uani 1. O
O4 0.8527(3) 0.2500 -0.1856(3) 0.053(3) Uani 1. O
O5 0.9969(4) 0.2500 -0.1713(3) 0.132(9) Uani 1. O
O6 0.9389(4) 0.1760(3) -0.2598(3) 0.087(4) Uani 1. O
O7 1.0280(3) 0.2500 -0.0058(2) 0.044(3) Uani 1. O
C3 0.9535(4) 0.2500 -0.0183(3) 0.030(3) Uani 1. C
C4 0.9046(4) 0.1675(4) -0.0265(3) 0.048(3) Uani 1. C
H1Aa 0.3753 0.3888 -0.1268 0.031 Uiso 0.50 H
H1Ab 0.4657 0.3480 -0.1245 0.031 Uiso 0.50 H
H1Ba 0.4890 0.3295 -0.1130 0.037 Uiso 0.50 H
H1Bb 0.5030 0.2871 -0.0433 0.037 Uiso 0.50 H
H2a 0.4468 0.4650 -0.0447 0.042 Uiso 0.50 H
H2b 0.4789 0.3796 -0.0116 0.042 Uiso 0.50 H
H2a' 0.4253 0.4487 -0.0691 0.042 Uiso 0.50 H
H2b' 0.4771 0.4240 -0.0057 0.042 Uiso 0.50 H
H12 0.4492 0.2500 0.1318 0.026 Uiso 1. H
H13 0.5588 0.2500 0.2120 0.038 Uiso 1. H
H14 0.5236 0.2500 0.3262 0.037 Uiso 1. H
H15 0.3823 0.2500 0.3599 0.033 Uiso 1. H
H16 0.2734 0.2500 0.2804 0.023 Uiso 1. H
H22 0.2593 0.3903 0.2357 0.026 Uiso 1. H
H23 0.1707 0.5105 0.2519 0.034 Uiso 1. H
H24 0.0602 0.5393 0.1761 0.032 Uiso 1. H
H25 0.0387 0.4464 0.0853 0.030 Uiso 1. H
H26 0.1261 0.3252 0.0693 0.024 Uiso 1. H
H32 0.1764 0.3367 -0.0437 0.034 Uiso 1. H
H33 0.0812 0.3898 -0.1247 0.049 Uiso 1. H
H34 0.1045 0.5261 -0.1724 0.052 Uiso 1. H
H35 0.2186 0.6120 -0.1376 0.049 Uiso 1. H
H36 0.3140 0.5589 -0.0582 0.042 Uiso 1. H
H42 0.4551 0.4128 0.1182 0.030 Uiso 1. H
H43 0.4783 0.5079 0.2071 0.037 Uiso 1. H
H44 0.3888 0.6268 0.2237 0.038 Uiso 1. H
H45 0.2740 0.6516 0.1511 0.040 Uiso 1. H
H46 0.2490 0.5552 0.0621 0.034 Uiso 1. H
H4a 0.8469 0.1769 -0.0141 0.057 Uiso 1. H
H4b 0.9286 0.1236 0.0012 0.057 Uiso 1. H
H4c 0.9070 0.1494 -0.0720 0.057 Uiso 1. H

loop_
_geom_angle_atom_site_label_1
_geom_angle_atom_site_label_2
_geom_angle_atom_site_label_3
_geom_angle_site_symmetry_3
_geom_angle
_geom_angle_publ_flag
P1 Pt P2 . 98.79(2) yes
P1 Pt P2 7_555 98.79(2) no
P2 Pt P2 7_555 161.57(5) yes
S Pt P1 . 178.29(5) yes
S Pt P2 . 81.30(2) yes
S Pt P2 7_555 81.30(2) yes
Pt P1 C11 . 113.6(2) no
Pt P1 C21 . 111.90(10) no
Pt P1 C21 7_555 111.90(10) no
Pt P2 C31 . 112.10(10) no
Pt P2 C41 . 123.70(10) no
Pt P2 C2 . 102.1(2) no
Pt S C1A . 108.0(2) no
Pt S C1A 7_555 108.0(2) no
Pt S C1B . 98.0(3) no
Pt S C1B 7_555 98.0(3) no
C1A S C1B 7_555 101.5(4) no
C11 P1 C21 . 106.70(10) no
C21 P1 C21 7_555 105.3(2) no
C31 P2 C41 . 108.6(2) no
C2 P2 C31 . 103.4(2) no
C2 P2 C41 . 104.3(2) no
S C1A C2 . 111.5(5) no
S C1B C2 . 107.0(5) no
P2 C2 C1A . 104.5(4) no
P2 C2 C1B . 115.6(4) no
C12 C11 C16 . 119.3(5) no
P1 C11 C16 . 121.6(4) no
P1 C11 C12 . 119.1(4) no
C11 C12 C13 . 120.5(5) no
C12 C13 C14 . 119.0(5) no
C13 C14 C15 . 120.7(5) no
C14 C15 C16 . 120.2(6) no
C11 C16 C15 . 120.3(5) no
C22 C21 C26 . 118.9(3) no
P1 C21 C22 . 123.3(3) no
P1 C21 C26 . 117.8(3) no
C21 C22 C23 . 120.7(3) no
C22 C23 C24 . 120.1(4) no
C23 C24 C25 . 119.4(4) no
C24 C25 C26 . 120.8(4) no
C21 C26 C25 . 120.1(4) no
C32 C31 C36 . 119.1(4) no
P2 C31 C32 . 120.9(3) no
P2 C31 C36 . 119.8(3) no
C31 C32 C33 . 120.5(4) no
C32 C33 C34 . 119.4(5) no
C33 C34 C35 . 120.7(4) no
C34 C35 C36 . 119.9(4) no
C31 C36 C35 . 120.5(5) no
C42 C41 C46 . 119.6(4) no
P2 C41 C46 . 122.5(3) no
P2 C41 C42 . 117.9(3) no
C41 C42 C43 . 119.8(4) no
C42 C43 C44 . 120.5(4) no
C43 C44 C45 . 120.3(4) no
C44 C45 C46 . 119.5(4) no
C41 C46 C45 . 120.3(4) no
O1 Cl1 O1 7_555 109.6(3) no
O1 Cl1 O2 . 108.3(3) no
O1 Cl1 O3 . 111.7(2) no
O2 Cl1 O3 . 107.0(5) no
O4 Cl2 O5 . 109.4(4) no
O4 Cl2 O6 . 109.8(3) no
O5 Cl2 O6 . 110.1(3) no
O6 Cl2 O6 7_555 107.6(4) no
O7 C3 C4 . 121.8(3) no
C4 C3 C4 7_555 116.4(6) no
S C1A H1Aa . 109.0 no
S C1A H1Ab . 109.0 no
S C1B H1Ba . 110.1 no
S C1B H1Bb . 110.1 no
H1Aa C1A H1Ab . 109.5 no
C2 C1A H1Aa . 109.0 no
C2 C1A H1Ab . 109.0 no
H1Ba C1B H1Bb . 109.5 no
C2 C1B H1Ba . 110.1 no
C2 C1B H1Bb . 110.1 no
H2a C2 H2b . 109.5 no
C1A C2 H2a . 110.7 no
C1A C2 H2b . 110.7 no
C1B C2 H2a' . 107.9 no
C1B C2 H2b' . 107.9 no
C11 C12 H12 . 119.7 no
C13 C12 H12 . 119.7 no
C12 C13 H13 . 120.5 no
C14 C13 H13 . 120.5 no
C13 C14 H14 . 119.6 no
C15 C14 H14 . 119.6 no
C14 C15 H15 . 119.9 no
C16 C15 H15 . 119.9 no
C15 C16 H16 . 119.9 no
C11 C16 H16 . 119.9 no
C21 C22 H22 . 119.6 no
C23 C22 H22 . 119.6 no
C22 C23 H23 . 120.0 no
C24 C23 H23 . 120.0 no
C23 C24 H24 . 120.3 no
C25 C24 H24 . 120.3 no
C24 C25 H25 . 119.6 no
C26 C25 H25 . 119.6 no
C25 C26 H26 . 120.0 no
C21 C26 H26 . 120.0 no
C31 C32 H32 . 119.8 no
C33 C32 H32 . 119.8 no
C32 C33 H33 . 120.3 no
C34 C33 H33 . 120.3 no
C33 C34 H34 . 119.7 no
C35 C34 H34 . 119.7 no
C36 C35 H35 . 120.1 no
C34 C35 H35 . 120.1 no
C35 C36 H36 . 119.7 no
C31 C36 H36 . 119.7 no
C41 C42 H42 . 120.1 no
C43 C42 H42 . 120.1 no
C42 C43 H43 . 119.8 no
C44 C43 H43 . 119.8 no
C43 C44 H44 . 119.8 no
C45 C44 H44 . 119.8 no
C44 C45 H45 . 120.3 no
C46 C45 H45 . 120.3 no
C41 C46 H46 . 119.8 no
C45 C46 H46 . 119.8 no
H4a C4 H4b . 109.5 no
H4a C4 H4c . 109.5 no
C3 C4 H4a . 109.5 no
H4b C4 H4c . 109.5 no
C3 C4 H4b . 109.5 no
C3 C4 H4c . 109.4 no

loop_
_geom_bond_atom_site_label_1
_geom_bond_atom_site_label_2
_geom_bond_site_symmetry_1
_geom_bond_site_symmetry_2
_geom_bond_distance
_geom_bond_publ_flag
Pt P1 . . 2.2890(10) yes
Pt P2 . . 2.3100(10) yes
Pt P2 . 7_555 2.3100(10) no
Pt S . . 2.3430(10) yes
P1 C11 . . 1.804(5) no
P1 C21 . . 1.826(4) no
P2 C31 . . 1.805(4) no
P2 C41 . . 1.809(4) no
P2 C2 . . 1.835(4) no
S C1A . . 1.810(9) yes
S C1A . 7_555 1.810(9) no
S C1B . . 1.834(8) yes
S C1B . 7_555 1.834(8) no
C1A C1B . . 1.139(12) no
C1A C2 . . 1.540(9) no
C1B C2 . . 1.612(10) no
C11 C12 . . 1.394(7) no
C11 C16 . . 1.391(7) no
C12 C13 . . 1.396(8) no
C13 C14 . . 1.393(9) no
C14 C15 . . 1.375(9) no
C15 C16 . . 1.386(7) no
C21 C22 . . 1.390(5) no
C21 C26 . . 1.397(5) no
C22 C23 . . 1.387(6) no
C23 C24 . . 1.390(6) no
C24 C25 . . 1.381(6) no
C25 C26 . . 1.388(5) no
C31 C32 . . 1.389(6) no
C31 C36 . . 1.390(6) no
C32 C33 . . 1.396(6) no
C33 C34 . . 1.377(8) no
C34 C35 . . 1.383(8) no
C35 C36 . . 1.381(7) no
C41 C42 . . 1.407(5) no
C41 C46 . . 1.385(6) no
C42 C43 . . 1.378(6) no
C43 C44 . . 1.382(7) no
C44 C45 . . 1.392(6) no
C45 C46 . . 1.393(6) no
Cl1 O1 . . 1.431(4) no
Cl1 O3 . . 1.408(6) no
Cl1 O2 . . 1.418(6) no
Cl2 O4 . . 1.411(5) no
Cl2 O5 . . 1.385(6) no
Cl2 O6 . . 1.407(4) no
O7 C3 . . 1.196(7) no
C3 C4 . . 1.489(6) no
C3 C4 . 7_555 1.489(6) no
C1A H1Aa . . 0.950 no
C1A H1Ab . . 0.950 no
C1B H1Ba . . 0.950 no
C1B H1Bb . . 0.950 no
C2 H2a . . 0.950 no
C2 H2b . . 0.950 no
C2 H2a' . . 0.950 no
C2 H2b' . . 0.950 no
C12 H12 . . 0.950 no
C13 H13 . . 0.950 no
C14 H14 . . 0.950 no
C15 H15 . . 0.950 no
C16 H16 . . 0.950 no
C22 H22 . . 0.950 no
C23 H23 . . 0.950 no
C24 H24 . . 0.950 no
C25 H25 . . 0.950 no
C26 H26 . . 0.950 no
C32 H32 . . 0.950 no
C33 H33 . . 0.950 no
C34 H34 . . 0.950 no
C35 H35 . . 0.950 no
C36 H36 . . 0.950 no
C42 H42 . . 0.950 no
C43 H43 . . 0.950 no
C44 H44 . . 0.950 no
C45 H45 . . 0.950 no
C46 H46 . . 0.950 no
C4 H4a . . 0.950 no
C4 H4b . . 0.950 no
C4 H4c . . 0.950 no
